data_4300619
loop_
_publ_author_name
'Hlavinka, Mark L.'
'McNevin, Michael J.'
'Shoemaker, Richard'
'Hagadorn, John R.'

_publ_section_title
;
 Dizinc Alkoxides and Amides Supported by Binucleating Bis(amidoamine) Ligands
;
_journal_coden_ASTM INOCAJ
_journal_issue 4
_journal_name_full 'Inorganic Chemistry'
_journal_page_first 1815
_journal_page_last 1822
_journal_paper_doi 10.1021/ic051669f
_journal_volume 45
_journal_year 2006
_chemical_formula_sum 'C30 H50 N4 O4 Zn2'
_chemical_formula_weight 661.48
_chemical_name_common 'MeLZn2(OiPr)2(Et2O) (compound 1(Et2O))'
_space_group_IT_number 2
_symmetry_cell_setting triclinic
_symmetry_space_group_name_Hall '-P 1'
_symmetry_space_group_name_H-M 'P -1'
_cell_angle_alpha 82.1670(10)
_cell_angle_beta 75.3130(10)
_cell_angle_gamma 89.6530(10)
_cell_formula_units_Z 4
_cell_length_a 10.1422(4)
_cell_length_b 16.8789(8)
_cell_length_c 19.4637(9)
_cell_measurement_temperature 140(2)
_cell_volume 3191.6(2)
_diffrn_ambient_temperature 140(2)
_exptl_crystal_density_diffrn 1.377
_cod_depositor_comments
;
The following automatic conversions were performed:
'_symmetry_cell_setting' value 'Triclinic' changed to 'triclinic'
according to '/home/saulius/struct/CIF-dictionaries/cif_core.dic'
dictionary named 'cif_core.dic' version 2.4.1 from 2010-06-29.

Automatic conversion script
Id: cif_fix_enum 1527 2010-12-29 10:47:43Z saulius 
;
_cod_database_code 4300619

loop_
_symmetry_equiv_pos_as_xyz
'x, y, z'
'-x, -y, -z'

loop_
_atom_site_label
_atom_site_type_symbol
_atom_site_fract_x
_atom_site_fract_y
_atom_site_fract_z
_atom_site_U_iso_or_equiv
_atom_site_adp_type
_atom_site_occupancy
_atom_site_symmetry_multiplicity
_atom_site_calc_flag
_atom_site_refinement_flags
_atom_site_disorder_assembly
_atom_site_disorder_group
Zn1 Zn 0.22618(5) 0.93319(4) 0.28713(3) 0.02937(15) Uani 1 1 d . . .
Zn2 Zn 0.04104(5) 0.87621(3) 0.21765(3) 0.02887(14) Uani 1 1 d . . .
O1 O 0.2385(3) 0.7732(2) 0.25792(16) 0.0295(7) Uani 1 1 d . . .
O2 O 0.0282(3) 0.9061(2) 0.31350(15) 0.0292(7) Uani 1 1 d . . .
O3 O 0.2025(3) 0.9491(2) 0.18953(15) 0.0272(7) Uani 1 1 d . . .
N1 N 0.2862(4) 1.0352(3) 0.3253(2) 0.0365(10) Uani 1 1 d . . .
N2 N 0.3537(4) 0.8750(3) 0.3331(2) 0.0350(10) Uani 1 1 d . . .
N3 N 0.0211(4) 0.7712(3) 0.1909(2) 0.0354(10) Uani 1 1 d . . .
N4 N -0.1187(4) 0.9092(3) 0.1675(2) 0.0333(9) Uani 1 1 d . . .
C1 C 0.4011(6) 1.0804(4) 0.2722(3) 0.0478(14) Uani 1 1 d . . .
H1A H 0.3731 1.0991 0.2282 0.072 Uiso 1 1 calc R . .
H1B H 0.4791 1.0456 0.2612 0.072 Uiso 1 1 calc R . .
H1C H 0.4270 1.1265 0.2921 0.072 Uiso 1 1 calc R . .
C2 C 0.1767(6) 1.0914(4) 0.3477(3) 0.0500(15) Uani 1 1 d . . .
H2A H 0.2115 1.1338 0.3687 0.075 Uiso 1 1 calc R . .
H2B H 0.1002 1.0626 0.3834 0.075 Uiso 1 1 calc R . .
H2C H 0.1457 1.1151 0.3059 0.075 Uiso 1 1 calc R . .
C3 C 0.3321(5) 0.9969(4) 0.3882(3) 0.0430(14) Uani 1 1 d . . .
H3A H 0.2513 0.9800 0.4283 0.060 Uiso 1 1 calc R . .
H3B H 0.3858 1.0365 0.4038 0.060 Uiso 1 1 calc R . .
C4 C 0.4182(5) 0.9250(4) 0.3716(3) 0.0418(13) Uani 1 1 d . . .
H4A H 0.5103 0.9430 0.3419 0.058 Uiso 1 1 calc R . .
H4B H 0.4281 0.8936 0.4167 0.058 Uiso 1 1 calc R . .
C5 C 0.4068(5) 0.8022(3) 0.3222(3) 0.0351(12) Uani 1 1 d . . .
C6 C 0.5154(5) 0.7676(4) 0.3465(3) 0.0422(13) Uani 1 1 d . . .
H6 H 0.5604 0.7972 0.3726 0.051 Uiso 1 1 calc R . .
C7 C 0.5603(6) 0.6911(4) 0.3340(3) 0.0518(15) Uani 1 1 d . . .
H7 H 0.6346 0.6711 0.3519 0.062 Uiso 1 1 calc R . .
C8 C 0.5020(5) 0.6432(4) 0.2969(3) 0.0466(14) Uani 1 1 d . . .
H8 H 0.5346 0.5916 0.2884 0.056 Uiso 1 1 calc R . .
C9 C 0.3905(5) 0.6760(3) 0.2724(3) 0.0391(12) Uani 1 1 d . . .
C10 C 0.3503(5) 0.7517(3) 0.2850(2) 0.0321(11) Uani 1 1 d . . .
C11 C 0.2097(5) 0.7071(3) 0.2279(2) 0.0321(11) Uani 1 1 d . . .
C12 C 0.2975(5) 0.6467(3) 0.2343(2) 0.0351(11) Uani 1 1 d . . .
C13 C 0.2816(6) 0.5750(3) 0.2081(3) 0.0428(13) Uani 1 1 d . . .
H13 H 0.3387 0.5310 0.2134 0.051 Uiso 1 1 calc R . .
C14 C 0.1784(6) 0.5720(3) 0.1741(3) 0.0469(14) Uani 1 1 d . . .
H14 H 0.1655 0.5245 0.1552 0.056 Uiso 1 1 calc R . .
C15 C 0.0926(6) 0.6348(4) 0.1664(3) 0.0435(13) Uani 1 1 d . . .
H15 H 0.0246 0.6288 0.1415 0.052 Uiso 1 1 calc R . .
C16 C 0.1015(5) 0.7073(3) 0.1937(3) 0.0343(11) Uani 1 1 d . . .
C17 C -0.0902(5) 0.7647(4) 0.1564(3) 0.0456(14) Uani 1 1 d . . .
H17A H -0.1379 0.7120 0.1733 0.064 Uiso 1 1 calc R . .
H17B H -0.0533 0.7696 0.1037 0.064 Uiso 1 1 calc R . .
C18 C -0.1878(5) 0.8304(3) 0.1750(3) 0.0416(13) Uani 1 1 d . . .
H18A H -0.2509 0.8342 0.1435 0.058 Uiso 1 1 calc R . .
H18B H -0.2428 0.8165 0.2251 0.058 Uiso 1 1 calc R . .
C19 C -0.2155(5) 0.9665(4) 0.2008(3) 0.0427(13) Uani 1 1 d . . .
H19A H -0.1682 1.0181 0.1966 0.064 Uiso 1 1 calc R . .
H19B H -0.2538 0.9461 0.2516 0.064 Uiso 1 1 calc R . .
H19C H -0.2893 0.9735 0.1765 0.064 Uiso 1 1 calc R . .
C20 C -0.0603(6) 0.9405(4) 0.0915(3) 0.0456(14) Uani 1 1 d . . .
H20A H -0.1332 0.9468 0.0666 0.068 Uiso 1 1 calc R . .
H20B H 0.0060 0.9030 0.0694 0.068 Uiso 1 1 calc R . .
H20C H -0.0147 0.9925 0.0879 0.068 Uiso 1 1 calc R . .
C21 C -0.0313(5) 0.8528(3) 0.3770(2) 0.0328(11) Uani 1 1 d . . .
H21 H 0.0274 0.8052 0.3793 0.046 Uiso 1 1 calc R . .
C22 C -0.0399(6) 0.8934(4) 0.4427(3) 0.0452(14) Uani 1 1 d . . .
H22A H 0.0523 0.9054 0.4463 0.068 Uiso 1 1 calc R . .
H22B H -0.0885 0.8578 0.4857 0.068 Uiso 1 1 calc R . .
H22C H -0.0892 0.9433 0.4386 0.068 Uiso 1 1 calc R . .
C23 C -0.1698(6) 0.8253(4) 0.3738(3) 0.0572(17) Uani 1 1 d . . .
H23A H -0.2274 0.8717 0.3702 0.086 Uiso 1 1 calc R . .
H23B H -0.2114 0.7886 0.4174 0.086 Uiso 1 1 calc R . .
H23C H -0.1610 0.7977 0.3318 0.086 Uiso 1 1 calc R . .
C24 C 0.3069(5) 0.9487(3) 0.1245(2) 0.0301(10) Uani 1 1 d . . .
H24 H 0.2843 0.9049 0.0993 0.042 Uiso 1 1 calc R . .
C25 C 0.4445(5) 0.9334(3) 0.1389(3) 0.0396(12) Uani 1 1 d . . .
H25A H 0.4688 0.9761 0.1633 0.059 Uiso 1 1 calc R . .
H25B H 0.5130 0.9323 0.0934 0.059 Uiso 1 1 calc R . .
H25C H 0.4413 0.8818 0.1694 0.059 Uiso 1 1 calc R . .
C26 C 0.3091(6) 1.0277(4) 0.0765(3) 0.0469(14) Uani 1 1 d . . .
H26A H 0.2199 1.0355 0.0662 0.070 Uiso 1 1 calc R . .
H26B H 0.3793 1.0271 0.0315 0.070 Uiso 1 1 calc R . .
H26C H 0.3296 1.0715 0.1008 0.070 Uiso 1 1 calc R . .
Zn3 Zn 0.50827(6) 0.35970(4) 0.31372(3) 0.03146(15) Uani 1 1 d . A .
Zn4 Zn 0.66164(5) 0.40429(3) 0.17200(3) 0.02968(15) Uani 1 1 d . A .
O4 O 0.7118(3) 0.2577(2) 0.24277(16) 0.0287(7) Uani 1 1 d . A .
O5 O 0.4704(3) 0.37290(19) 0.21764(16) 0.0281(7) Uani 1 1 d . . .
O6 O 0.6575(3) 0.4368(2) 0.26613(17) 0.0339(8) Uani 1 1 d . . .
N5 N 0.3492(4) 0.3906(3) 0.3992(2) 0.0399(10) Uani 1 1 d . . .
N6 N 0.5028(4) 0.2561(3) 0.3719(2) 0.0323(9) Uani 1 1 d . . .
N7 N 0.8043(4) 0.3536(2) 0.10811(19) 0.0297(9) Uani 1 1 d . . .
N8 N 0.6941(4) 0.5024(3) 0.0873(2) 0.0342(9) Uani 1 1 d . . .
C27 C 0.2431(6) 0.4401(4) 0.3759(3) 0.0524(16) Uani 1 1 d . A .
H27A H 0.2139 0.4163 0.3388 0.079 Uiso 1 1 calc R . .
H27B H 0.2805 0.4943 0.3565 0.079 Uiso 1 1 calc R . .
H27C H 0.1647 0.4426 0.4171 0.079 Uiso 1 1 calc R . .
C28 C 0.3961(7) 0.4303(4) 0.4520(3) 0.0601(18) Uani 1 1 d . A .
H28A H 0.3218 0.4296 0.4956 0.090 Uiso 1 1 calc R . .
H28B H 0.4241 0.4859 0.4316 0.090 Uiso 1 1 calc R . .
H28C H 0.4738 0.4020 0.4639 0.090 Uiso 1 1 calc R . .
C29 C 0.2904(5) 0.3099(3) 0.4319(3) 0.0409(13) Uani 1 1 d . A .
H29A H 0.2357 0.2907 0.4017 0.057 Uiso 1 1 calc R . .
H29B H 0.2287 0.3133 0.4797 0.057 Uiso 1 1 calc R . .
C30 C 0.4001(5) 0.2504(3) 0.4398(3) 0.0380(12) Uani 1 1 d . A .
H30A H 0.4421 0.2625 0.4780 0.053 Uiso 1 1 calc R . .
H30B H 0.3595 0.1955 0.4532 0.053 Uiso 1 1 calc R . .
C31 C 0.5975(5) 0.1974(3) 0.3656(2) 0.0297(10) Uani 1 1 d . A .
C32 C 0.6047(5) 0.1321(3) 0.4170(3) 0.0351(11) Uani 1 1 d . . .
H32 H 0.5394 0.1268 0.4621 0.042 Uiso 1 1 calc R A .
C33 C 0.7040(5) 0.0745(3) 0.4047(3) 0.0358(12) Uani 1 1 d . A .
H33 H 0.7022 0.0307 0.4412 0.043 Uiso 1 1 calc R . .
C34 C 0.8058(5) 0.0788(3) 0.3407(3) 0.0350(11) Uani 1 1 d . . .
H34 H 0.8735 0.0395 0.3333 0.042 Uiso 1 1 calc R A .
C35 C 0.8036(5) 0.1437(3) 0.2881(2) 0.0308(11) Uani 1 1 d . A .
C36 C 0.7009(5) 0.1983(3) 0.3008(2) 0.0272(10) Uani 1 1 d . . .
C37 C 0.8306(4) 0.2407(3) 0.1926(2) 0.0295(10) Uani 1 1 d . . .
C38 C 0.8896(5) 0.1728(3) 0.2171(3) 0.0321(11) Uani 1 1 d . A .
C39 C 1.0100(5) 0.1463(3) 0.1731(3) 0.0321(11) Uani 1 1 d . . .
H39 H 1.0528 0.0990 0.1875 0.038 Uiso 1 1 calc R A .
C40 C 1.0620(5) 0.1931(3) 0.1078(3) 0.0373(12) Uani 1 1 d . A .
H40 H 1.1447 0.1781 0.0776 0.045 Uiso 1 1 calc R . .
C41 C 0.9990(5) 0.2611(3) 0.0844(3) 0.0368(12) Uani 1 1 d . . .
H41 H 1.0399 0.2900 0.0385 0.044 Uiso 1 1 calc R A .
C42 C 0.8765(5) 0.2893(3) 0.1258(2) 0.0309(11) Uani 1 1 d . A .
C43 C 0.8626(5) 0.4027(3) 0.0401(2) 0.0341(11) Uani 1 1 d . A .
H43A H 0.8872 0.3687 0.0015 0.048 Uiso 1 1 calc R . .
H43B H 0.9464 0.4310 0.0423 0.048 Uiso 1 1 calc R . .
C44 C 0.7593(5) 0.4630(3) 0.0243(3) 0.0374(12) Uani 1 1 d . A .
H44A H 0.8053 0.5042 -0.0157 0.052 Uiso 1 1 calc R . .
H44B H 0.6881 0.4356 0.0088 0.052 Uiso 1 1 calc R . .
C45 C 0.7906(5) 0.5601(3) 0.1003(3) 0.0424(13) Uani 1 1 d . A .
H45A H 0.8145 0.6028 0.0594 0.064 Uiso 1 1 calc R . .
H45B H 0.8732 0.5326 0.1062 0.064 Uiso 1 1 calc R . .
H45C H 0.7482 0.5831 0.1439 0.064 Uiso 1 1 calc R . .
C46 C 0.5726(5) 0.5437(4) 0.0754(3) 0.0452(14) Uani 1 1 d . A .
H46A H 0.5336 0.5726 0.1159 0.068 Uiso 1 1 calc R . .
H46B H 0.5052 0.5044 0.0714 0.068 Uiso 1 1 calc R . .
H46C H 0.5980 0.5816 0.0311 0.068 Uiso 1 1 calc R . .
C47 C 0.4063(13) 0.3115(8) 0.1929(7) 0.037(4) Uiso 0.670(11) 1 d P A 1
H47 H 0.4539 0.2600 0.1992 0.052 Uiso 0.670(11) 1 calc PR A 1
C48 C 0.4096(10) 0.3357(7) 0.1145(5) 0.059(3) Uiso 0.670(11) 1 d P A 1
H48A H 0.3540 0.3828 0.1097 0.089 Uiso 0.670(11) 1 calc PR A 1
H48B H 0.3730 0.2914 0.0965 0.089 Uiso 0.670(11) 1 calc PR A 1
H48C H 0.5038 0.3484 0.0868 0.089 Uiso 0.670(11) 1 calc PR A 1
C49 C 0.2578(9) 0.3017(6) 0.2346(5) 0.051(3) Uiso 0.670(11) 1 d P A 1
H49A H 0.2520 0.2781 0.2842 0.076 Uiso 0.670(11) 1 calc PR A 1
H49B H 0.2097 0.2665 0.2123 0.076 Uiso 0.670(11) 1 calc PR A 1
H49C H 0.2157 0.3542 0.2343 0.076 Uiso 0.670(11) 1 calc PR A 1
C47A C 0.382(2) 0.3157(15) 0.2002(13) 0.030(7) Uiso 0.330(11) 1 d P A 2
H47A H 0.3507 0.2743 0.2434 0.042 Uiso 0.330(11) 1 calc PR A 2
C48A C 0.455(2) 0.2739(13) 0.1401(11) 0.059(6) Uiso 0.330(11) 1 d P A 2
H48D H 0.4980 0.3135 0.0988 0.088 Uiso 0.330(11) 1 calc PR A 2
H48E H 0.3910 0.2396 0.1268 0.088 Uiso 0.330(11) 1 calc PR A 2
H48F H 0.5260 0.2411 0.1550 0.088 Uiso 0.330(11) 1 calc PR A 2
C49A C 0.259(2) 0.3542(16) 0.1852(14) 0.078(7) Uiso 0.330(11) 1 d P A 2
H49D H 0.2144 0.3826 0.2251 0.117 Uiso 0.330(11) 1 calc PR A 2
H49E H 0.1961 0.3134 0.1795 0.117 Uiso 0.330(11) 1 calc PR A 2
H49F H 0.2857 0.3923 0.1410 0.117 Uiso 0.330(11) 1 calc PR A 2
C50 C 0.7732(6) 0.4549(7) 0.2902(4) 0.091(3) Uani 1 1 d . A .
H50 H 0.7927 0.5115 0.2667 0.127 Uiso 1 1 calc R . .
C51 C 0.7410(8) 0.4669(6) 0.3640(4) 0.094(3) Uani 1 1 d . . .
H51A H 0.7105 0.4159 0.3945 0.141 Uiso 1 1 calc R A .
H51B H 0.6683 0.5055 0.3729 0.141 Uiso 1 1 calc R . .
H51C H 0.8223 0.4874 0.3751 0.141 Uiso 1 1 calc R . .
C52 C 0.8969(6) 0.4203(5) 0.2591(4) 0.064(2) Uani 1 1 d . . .
H52A H 0.8909 0.3625 0.2753 0.096 Uiso 1 1 calc R A .
H52B H 0.9716 0.4442 0.2736 0.096 Uiso 1 1 calc R . .
H52C H 0.9143 0.4300 0.2067 0.096 Uiso 1 1 calc R . .
O7 O 0.4316(4) 0.8086(2) -0.00234(18) 0.0418(9) Uani 1 1 d . B 3
C53 C 0.2848(7) 0.8709(4) -0.0698(4) 0.0643(19) Uani 1 1 d . B 3
H53A H 0.3000 0.9220 -0.0539 0.096 Uiso 1 1 calc R B 3
H53B H 0.1932 0.8691 -0.0777 0.096 Uiso 1 1 calc R B 3
H53C H 0.3529 0.8659 -0.1147 0.096 Uiso 1 1 calc R B 3
C54 C 0.2976(6) 0.8030(4) -0.0132(3) 0.0452(13) Uani 1 1 d . B 3
H54A H 0.2279 0.8068 0.0321 0.063 Uiso 1 1 calc R B 3
H54B H 0.2839 0.7510 -0.0291 0.063 Uiso 1 1 calc R B 3
C55 C 0.4491(5) 0.7527(3) 0.0550(3) 0.0418(13) Uani 1 1 d . B 3
H55A H 0.4249 0.6982 0.0481 0.058 Uiso 1 1 calc R B 3
H55B H 0.3889 0.7650 0.1007 0.058 Uiso 1 1 calc R B 3
C56 C 0.5960(6) 0.7569(4) 0.0577(3) 0.0529(15) Uani 1 1 d . B 3
H56A H 0.6525 0.7307 0.0190 0.079 Uiso 1 1 calc R B 3
H56B H 0.6049 0.7298 0.1041 0.079 Uiso 1 1 calc R B 3
H56C H 0.6262 0.8131 0.0517 0.079 Uiso 1 1 calc R B 3
O8 O 0.0518(4) 0.6720(2) 0.4923(2) 0.0515(10) Uani 1 1 d . C 3
C57 C 0.0073(7) 0.6007(4) 0.4029(3) 0.0620(18) Uani 1 1 d . C 3
H57A H -0.0423 0.5596 0.4411 0.093 Uiso 1 1 calc R C 3
H57B H 0.0507 0.5757 0.3605 0.093 Uiso 1 1 calc R C 3
H57C H -0.0564 0.6407 0.3905 0.093 Uiso 1 1 calc R C 3
C58 C 0.1149(6) 0.6406(4) 0.4283(3) 0.0581(17) Uani 1 1 d . C 3
H58A H 0.1834 0.6013 0.4375 0.081 Uiso 1 1 calc R C 3
H58B H 0.1619 0.6842 0.3910 0.081 Uiso 1 1 calc R C 3
C59 C 0.1451(6) 0.7164(4) 0.5163(4) 0.0587(17) Uani 1 1 d . C 3
H59A H 0.1834 0.7627 0.4798 0.082 Uiso 1 1 calc R C 3
H59B H 0.2212 0.6823 0.5242 0.082 Uiso 1 1 calc R C 3
C60 C 0.0706(7) 0.7450(5) 0.5855(4) 0.0658(19) Uani 1 1 d . C 3
H60A H -0.0119 0.7721 0.5789 0.099 Uiso 1 1 calc R C 3
H60B H 0.1300 0.7824 0.5990 0.099 Uiso 1 1 calc R C 3
H60C H 0.0455 0.6991 0.6234 0.099 Uiso 1 1 calc R C 3

loop_
_atom_site_aniso_label
_atom_site_aniso_U_11
_atom_site_aniso_U_22
_atom_site_aniso_U_33
_atom_site_aniso_U_23
_atom_site_aniso_U_13
_atom_site_aniso_U_12
Zn1 0.0289(3) 0.0365(3) 0.0235(3) -0.0018(2) -0.0092(2) -0.0029(2)
Zn2 0.0286(3) 0.0344(3) 0.0239(3) -0.0006(2) -0.0089(2) -0.0039(2)
O1 0.0305(17) 0.0328(19) 0.0251(17) 0.0005(14) -0.0091(13) -0.0026(14)
O2 0.0301(16) 0.038(2) 0.0180(15) -0.0012(13) -0.0046(13) -0.0036(14)
O3 0.0246(15) 0.0338(19) 0.0212(15) 0.0008(13) -0.0041(12) -0.0050(13)
N1 0.036(2) 0.044(3) 0.031(2) -0.0049(19) -0.0110(18) -0.006(2)
N2 0.031(2) 0.050(3) 0.027(2) 0.0002(19) -0.0145(17) -0.003(2)
N3 0.038(2) 0.037(3) 0.035(2) -0.0044(19) -0.0162(19) -0.0013(19)
N4 0.035(2) 0.039(3) 0.027(2) 0.0033(18) -0.0135(17) -0.0032(19)
C1 0.055(3) 0.050(4) 0.040(3) -0.008(3) -0.015(3) -0.014(3)
C2 0.052(3) 0.047(4) 0.056(4) -0.020(3) -0.015(3) 0.003(3)
C3 0.039(3) 0.063(4) 0.031(3) -0.010(3) -0.014(2) -0.008(3)
C4 0.037(3) 0.060(4) 0.032(3) 0.000(3) -0.019(2) -0.001(3)
C5 0.027(2) 0.047(3) 0.027(3) 0.005(2) -0.005(2) 0.001(2)
C6 0.036(3) 0.051(4) 0.037(3) 0.006(3) -0.011(2) -0.006(3)
C7 0.037(3) 0.061(4) 0.055(4) 0.009(3) -0.016(3) 0.004(3)
C8 0.037(3) 0.046(4) 0.048(3) 0.011(3) -0.005(3) 0.009(3)
C9 0.032(3) 0.047(3) 0.031(3) 0.005(2) 0.001(2) 0.003(2)
C10 0.028(2) 0.039(3) 0.024(2) 0.008(2) -0.0043(19) 0.001(2)
C11 0.040(3) 0.028(3) 0.024(2) -0.002(2) -0.001(2) -0.003(2)
C12 0.039(3) 0.037(3) 0.024(2) 0.003(2) -0.002(2) 0.000(2)
C13 0.046(3) 0.040(3) 0.034(3) 0.002(2) 0.002(2) 0.008(3)
C14 0.066(4) 0.035(3) 0.036(3) -0.007(2) -0.004(3) -0.003(3)
C15 0.053(3) 0.046(4) 0.032(3) -0.009(2) -0.011(2) -0.003(3)
C16 0.041(3) 0.032(3) 0.028(3) -0.002(2) -0.007(2) -0.002(2)
C17 0.041(3) 0.054(4) 0.049(3) -0.007(3) -0.023(3) -0.006(3)
C18 0.042(3) 0.044(3) 0.046(3) -0.003(3) -0.025(3) -0.006(2)
C19 0.043(3) 0.049(4) 0.041(3) -0.005(3) -0.021(2) 0.010(3)
C20 0.048(3) 0.056(4) 0.033(3) 0.004(3) -0.016(2) 0.003(3)
C21 0.031(2) 0.039(3) 0.025(2) 0.005(2) -0.007(2) -0.001(2)
C22 0.047(3) 0.055(4) 0.029(3) 0.003(2) -0.006(2) -0.004(3)
C23 0.052(4) 0.079(5) 0.035(3) 0.016(3) -0.013(3) -0.030(3)
C24 0.032(2) 0.035(3) 0.021(2) 0.001(2) -0.0059(19) -0.002(2)
C25 0.037(3) 0.046(3) 0.032(3) -0.003(2) -0.002(2) 0.001(2)
C26 0.045(3) 0.052(4) 0.034(3) 0.012(2) 0.000(2) -0.002(3)
Zn3 0.0342(3) 0.0358(3) 0.0216(3) -0.0011(2) -0.0035(2) -0.0002(2)
Zn4 0.0311(3) 0.0315(3) 0.0237(3) -0.0009(2) -0.0035(2) -0.0027(2)
O4 0.0300(16) 0.0322(19) 0.0221(16) -0.0005(13) -0.0048(13) -0.0003(14)
O5 0.0278(16) 0.0287(18) 0.0267(17) 0.0010(13) -0.0073(13) -0.0030(14)
O6 0.0304(17) 0.041(2) 0.0311(18) -0.0117(15) -0.0058(14) -0.0058(15)
N5 0.049(3) 0.039(3) 0.027(2) -0.0040(19) -0.0017(19) 0.006(2)
N6 0.033(2) 0.037(2) 0.024(2) -0.0004(17) -0.0046(16) 0.0000(18)
N7 0.037(2) 0.027(2) 0.0212(19) 0.0012(16) -0.0022(16) 0.0015(18)
N8 0.033(2) 0.037(3) 0.029(2) -0.0016(18) -0.0042(17) -0.0018(19)
C27 0.052(3) 0.046(4) 0.047(3) 0.006(3) 0.003(3) 0.010(3)
C28 0.073(4) 0.064(5) 0.038(3) -0.016(3) 0.001(3) -0.003(4)
C29 0.036(3) 0.044(3) 0.034(3) 0.001(2) 0.004(2) -0.003(2)
C30 0.041(3) 0.042(3) 0.026(3) -0.002(2) 0.000(2) 0.000(2)
C31 0.031(2) 0.034(3) 0.025(2) -0.002(2) -0.0092(19) 0.000(2)
C32 0.034(3) 0.044(3) 0.024(2) 0.000(2) -0.006(2) -0.005(2)
C33 0.043(3) 0.037(3) 0.028(3) 0.007(2) -0.015(2) 0.000(2)
C34 0.035(3) 0.037(3) 0.032(3) 0.000(2) -0.010(2) 0.002(2)
C35 0.030(2) 0.039(3) 0.025(2) -0.002(2) -0.0102(19) 0.000(2)
C36 0.033(2) 0.025(3) 0.024(2) 0.0012(18) -0.0097(19) -0.005(2)
C37 0.026(2) 0.038(3) 0.025(2) -0.006(2) -0.0055(19) 0.001(2)
C38 0.032(2) 0.034(3) 0.029(3) -0.002(2) -0.008(2) -0.004(2)
C39 0.029(2) 0.032(3) 0.034(3) -0.005(2) -0.007(2) 0.004(2)
C40 0.031(3) 0.040(3) 0.037(3) -0.007(2) 0.000(2) 0.003(2)
C41 0.038(3) 0.039(3) 0.027(3) -0.001(2) 0.001(2) -0.004(2)
C42 0.033(2) 0.034(3) 0.027(2) -0.006(2) -0.008(2) -0.002(2)
C43 0.039(3) 0.036(3) 0.022(2) -0.001(2) 0.000(2) 0.002(2)
C44 0.039(3) 0.041(3) 0.026(3) 0.000(2) 0.000(2) -0.006(2)
C45 0.046(3) 0.035(3) 0.044(3) -0.004(2) -0.008(2) -0.003(2)
C46 0.047(3) 0.046(4) 0.039(3) 0.005(2) -0.008(2) 0.008(3)
C50 0.040(4) 0.180(10) 0.069(5) -0.075(6) -0.011(3) -0.002(5)
C51 0.075(5) 0.158(10) 0.077(5) -0.064(6) -0.044(4) 0.035(6)
C52 0.050(4) 0.089(6) 0.063(4) -0.026(4) -0.023(3) 0.013(4)
O7 0.049(2) 0.041(2) 0.036(2) 0.0035(16) -0.0168(17) -0.0080(17)
C53 0.084(5) 0.048(4) 0.073(5) 0.005(3) -0.050(4) -0.008(4)
C54 0.047(3) 0.043(3) 0.050(3) -0.006(3) -0.023(3) -0.006(3)
C55 0.044(3) 0.038(3) 0.040(3) 0.004(2) -0.010(2) -0.002(2)
C56 0.056(4) 0.048(4) 0.062(4) -0.010(3) -0.028(3) 0.007(3)
O8 0.043(2) 0.049(3) 0.054(2) -0.005(2) 0.0023(18) -0.0049(19)
C57 0.069(4) 0.062(5) 0.047(4) -0.017(3) 0.007(3) -0.003(4)
C58 0.055(4) 0.045(4) 0.056(4) -0.004(3) 0.019(3) -0.001(3)
C59 0.042(3) 0.055(4) 0.080(5) 0.003(3) -0.024(3) -0.004(3)
C60 0.065(4) 0.079(5) 0.065(5) -0.008(4) -0.037(4) -0.003(4)

loop_
_geom_bond_atom_site_label_1
_geom_bond_atom_site_label_2
_geom_bond_distance
_geom_bond_site_symmetry_2
_geom_bond_publ_flag
Zn1 N2 1.941(4) . ?
Zn1 O3 1.957(3) . ?
Zn1 O2 1.982(3) . ?
Zn1 N1 2.116(4) . ?
Zn1 Zn2 2.8185(7) . ?
Zn2 N3 1.939(4) . ?
Zn2 O3 1.970(3) . ?
Zn2 O2 1.971(3) . ?
Zn2 N4 2.129(4) . ?
O1 C11 1.392(6) . ?
O1 C10 1.394(5) . ?
O2 C21 1.424(6) . ?
O3 C24 1.430(5) . ?
N1 C2 1.476(7) . ?
N1 C1 1.481(7) . ?
N1 C3 1.485(7) . ?
N2 C5 1.361(7) . ?
N2 C4 1.458(6) . ?
N3 C16 1.352(6) . ?
N3 C17 1.463(6) . ?
N4 C19 1.469(6) . ?
N4 C20 1.471(6) . ?
N4 C18 1.479(7) . ?
C3 C4 1.514(8) . ?
C5 C6 1.400(7) . ?
C5 C10 1.401(7) . ?
C6 C7 1.399(8) . ?
C7 C8 1.380(9) . ?
C8 C9 1.417(7) . ?
C9 C10 1.375(7) . ?
C9 C12 1.463(8) . ?
C11 C12 1.363(7) . ?
C11 C16 1.421(7) . ?
C12 C13 1.401(8) . ?
C13 C14 1.375(8) . ?
C14 C15 1.384(8) . ?
C15 C16 1.412(7) . ?
C17 C18 1.501(8) . ?
C21 C23 1.500(7) . ?
C21 C22 1.515(7) . ?
C24 C25 1.506(7) . ?
C24 C26 1.517(7) . ?
Zn3 N6 1.942(4) . ?
Zn3 O6 1.956(3) . ?
Zn3 O5 1.986(3) . ?
Zn3 N5 2.123(4) . ?
Zn3 Zn4 2.8048(7) . ?
Zn4 N7 1.932(4) . ?
Zn4 O5 1.960(3) . ?
Zn4 O6 1.973(3) . ?
Zn4 N8 2.134(4) . ?
O4 C36 1.386(5) . ?
O4 C37 1.401(5) . ?
O5 C47 1.425(13) . ?
O5 C47A 1.45(2) . ?
O6 C50 1.419(7) . ?
N5 C28 1.474(7) . ?
N5 C29 1.481(7) . ?
N5 C27 1.482(7) . ?
N6 C31 1.373(6) . ?
N6 C30 1.452(6) . ?
N7 C42 1.361(6) . ?
N7 C43 1.448(6) . ?
N8 C46 1.465(6) . ?
N8 C45 1.474(6) . ?
N8 C44 1.480(6) . ?
C29 C30 1.516(7) . ?
C31 C32 1.397(7) . ?
C31 C36 1.420(6) . ?
C32 C33 1.396(7) . ?
C33 C34 1.395(7) . ?
C34 C35 1.398(7) . ?
C35 C36 1.383(6) . ?
C35 C38 1.457(7) . ?
C37 C38 1.374(7) . ?
C37 C42 1.409(7) . ?
C38 C39 1.411(6) . ?
C39 C40 1.381(7) . ?
C40 C41 1.390(7) . ?
C41 C42 1.418(6) . ?
C43 C44 1.514(7) . ?
C47 C48 1.516(16) . ?
C47 C49 1.518(15) . ?
C47A C49A 1.48(3) . ?
C47A C48A 1.48(3) . ?
C50 C52 1.409(8) . ?
C50 C51 1.432(9) . ?
O7 C55 1.407(6) . ?
O7 C54 1.433(6) . ?
C53 C54 1.508(8) . ?
C55 C56 1.506(7) . ?
O8 C59 1.415(7) . ?
O8 C58 1.419(7) . ?
C57 C58 1.504(9) . ?
C59 C60 1.508(9) . ?
